data_7157122
loop_
_publ_author_name
'Ansari, Monish Arbaz'
'Yadav, Dhananjay'
'Soni, Sonam'
'Singh, Maya Shankar'

_publ_section_title
;
 Phosphonium ylide catalysis: a divergent diastereoselective approach to
 synthesize cyclic ketene acetals [thia(zolidines/zinanes)] from
 \b-ketothioamides and dihaloalkanes.
;
_journal_issue 41
_journal_name_full 'Organic &amp; biomolecular chemistry'
_journal_page_first 9151
_journal_page_last 9162
_journal_paper_doi 10.1039/c9ob01948k
_journal_volume 17
_journal_year 2019
_chemical_formula_sum 'C19 H15 F3 N O S'
_chemical_formula_weight 362.38
_space_group_crystal_system orthorhombic
_space_group_IT_number 61
_space_group_name_Hall '-P 2ac 2ab'
_space_group_name_H-M_alt 'P b c a'
_symmetry_space_group_name_Hall '-P 2ac 2ab'
_symmetry_space_group_name_H-M 'P b c a'
_atom_sites_solution_hydrogens geom
_audit_creation_method SHELXL-2014/7
_audit_update_record
;
2019-06-11 deposited with the CCDC.    2019-09-30 downloaded from the CCDC.
;
_cell_angle_alpha 90
_cell_angle_beta 90
_cell_angle_gamma 90
_cell_formula_units_Z 8
_cell_length_a 11.2395(13)
_cell_length_b 9.4816(9)
_cell_length_c 32.652(3)
_cell_measurement_reflns_used 9875
_cell_measurement_temperature 293(2)
_cell_measurement_theta_max 27.80
_cell_measurement_theta_min 2.75
_cell_volume 3479.7(6)
_computing_cell_refinement 'Bruker SAINT'
_computing_data_collection 'Bruker APEX2'
_computing_data_reduction 'Bruker SAINT'
_computing_structure_refinement 'SHELXL-2014/7 (Sheldrick, 2014)'
_computing_structure_solution 'SHELXS-97 (Sheldrick 2008)'
_diffrn_ambient_temperature 293(2)
_diffrn_measured_fraction_theta_full 0.992
_diffrn_measured_fraction_theta_max 0.992
_diffrn_measurement_device_type 'Bruker APEX-II CCD'
_diffrn_measurement_method '\f and \w scans'
_diffrn_radiation_type MoK\a
_diffrn_radiation_wavelength 0.71073
_diffrn_reflns_av_R_equivalents 0.0299
_diffrn_reflns_av_unetI/netI 0.0163
_diffrn_reflns_Laue_measured_fraction_full 0.992
_diffrn_reflns_Laue_measured_fraction_max 0.992
_diffrn_reflns_limit_h_max 12
_diffrn_reflns_limit_h_min -12
_diffrn_reflns_limit_k_max 10
_diffrn_reflns_limit_k_min -9
_diffrn_reflns_limit_l_max 37
_diffrn_reflns_limit_l_min -37
_diffrn_reflns_number 22688
_diffrn_reflns_point_group_measured_fraction_full 0.992
_diffrn_reflns_point_group_measured_fraction_max 0.992
_diffrn_reflns_theta_full 23.822
_diffrn_reflns_theta_max 23.822
_diffrn_reflns_theta_min 2.879
_exptl_absorpt_coefficient_mu 0.222
_exptl_absorpt_correction_T_max 0.935
_exptl_absorpt_correction_T_min 0.935
_exptl_absorpt_correction_type multi-scan
_exptl_crystal_density_diffrn 1.383
_exptl_crystal_description block
_exptl_crystal_F_000 1496
_refine_diff_density_max 0.709
_refine_diff_density_min -0.441
_refine_diff_density_rms 0.051
_refine_ls_extinction_method none
_refine_ls_goodness_of_fit_ref 0.991
_refine_ls_hydrogen_treatment constr
_refine_ls_matrix_type full
_refine_ls_number_parameters 226
_refine_ls_number_reflns 2657
_refine_ls_number_restraints 0
_refine_ls_restrained_S_all 0.991
_refine_ls_R_factor_all 0.0627
_refine_ls_R_factor_gt 0.0560
_refine_ls_shift/su_max 0.001
_refine_ls_shift/su_mean 0.000
_refine_ls_structure_factor_coef Fsqd
_refine_ls_weighting_details 'w=1/[\s^2^(Fo^2^)+(0.0695P)^2^+5.2714P] where P=(Fo^2^+2Fc^2^)/3'
_refine_ls_weighting_scheme calc
_refine_ls_wR_factor_gt 0.1417
_refine_ls_wR_factor_ref 0.1486
_reflns_Friedel_coverage 0.000
_reflns_number_gt 2369
_reflns_number_total 2657
_reflns_threshold_expression 'I > 2\s(I)'
_cod_data_source_file c9ob01948k2.cif
_cod_data_source_block shelx
_cod_depositor_comments
;
The following automatic conversions were performed:

'_exptl_absorpt_correction_type' value 'MULTI-SCAN' changed to
'multi-scan' according to
/home/data/users/saulius/crontab/automatic-downloads/rss-feeds/RSC/lib/dictionaries/cif_core.dic
dictionary named 'cif_core.dic' version 2.4.2 from 2011-04-26.

Automatic conversion script
Id: cif_fix_values 4973 2017-02-22 13:04:09Z antanas 

 Adding full bibliography for 7157121--7157122.cif.
;
_cod_database_code 7157122
_shelx_shelxl_version_number 2014/7
_shelx_space_group_comment
;
The symmetry employed for this shelxl refinement is uniquely defined
by the following loop, which should always be used as a source of
symmetry information in preference to the above space-group names.
They are only intended as comments.
;
_shelx_estimated_absorpt_t_min 0.938
_shelx_estimated_absorpt_t_max 0.938

loop_
_space_group_symop_operation_xyz
'x, y, z'
'-x+1/2, -y, z+1/2'
'-x, y+1/2, -z+1/2'
'x+1/2, -y+1/2, -z'
'-x, -y, -z'
'x-1/2, y, -z-1/2'
'x, -y-1/2, z-1/2'
'-x-1/2, y-1/2, z'

loop_
_atom_site_label
_atom_site_type_symbol
_atom_site_fract_x
_atom_site_fract_y
_atom_site_fract_z
_atom_site_U_iso_or_equiv
_atom_site_adp_type
_atom_site_occupancy
_atom_site_site_symmetry_order
_atom_site_calc_flag
_atom_site_refinement_flags_posn
_atom_site_refinement_flags_adp
S1 S 0.41779(6) 0.13868(8) 0.51540(2) 0.0422(3) Uani 1 1 d . .
N1 N 0.21544(19) 0.1450(2) 0.56080(7) 0.0387(6) Uani 1 1 d . .
O1 O 0.58706(19) 0.2419(3) 0.56601(7) 0.0750(8) Uani 1 1 d . .
C10 C 0.3339(2) 0.1734(3) 0.55932(8) 0.0336(6) Uani 1 1 d . .
C11 C 0.3929(2) 0.2300(3) 0.59298(8) 0.0389(6) Uani 1 1 d . .
H11 H 0.3479 0.2495 0.6162 0.047 Uiso 1 1 calc R U
C5 C 0.1466(2) 0.1916(3) 0.59549(8) 0.0387(6) Uani 1 1 d . .
C16 C 0.6609(3) 0.4345(3) 0.70508(9) 0.0493(8) Uani 1 1 d . .
C13 C 0.5642(2) 0.3199(3) 0.63414(9) 0.0428(7) Uani 1 1 d . .
C12 C 0.5161(2) 0.2603(3) 0.59470(9) 0.0430(7) Uani 1 1 d . .
C17 C 0.7052(3) 0.4725(4) 0.66735(10) 0.0580(9) Uani 1 1 d . .
H17 H 0.7669 0.5376 0.6656 0.070 Uiso 1 1 calc R U
C4 C 0.1446(3) 0.1141(3) 0.63124(9) 0.0496(8) Uani 1 1 d . .
H4 H 0.1891 0.0318 0.6335 0.060 Uiso 1 1 calc R U
C15 C 0.5686(3) 0.3385(4) 0.70759(9) 0.0551(8) Uani 1 1 d . .
H15 H 0.5392 0.3116 0.7330 0.066 Uiso 1 1 calc R U
C7 C 0.1436(3) 0.0773(4) 0.52856(9) 0.0512(8) Uani 1 1 d . .
H7A H 0.1002 0.1498 0.5139 0.061 Uiso 1 1 calc R U
H7B H 0.0856 0.0159 0.5415 0.061 Uiso 1 1 calc R U
C6 C 0.0797(3) 0.3128(4) 0.59224(10) 0.0552(8) Uani 1 1 d . .
H6 H 0.0814 0.3653 0.5682 0.066 Uiso 1 1 calc R U
C18 C 0.6582(3) 0.4145(4) 0.63227(9) 0.0557(9) Uani 1 1 d . .
H18 H 0.6899 0.4391 0.6069 0.067 Uiso 1 1 calc R U
C9 C 0.3087(3) 0.0798(3) 0.47857(9) 0.0473(7) Uani 1 1 d . .
H9A H 0.2726 0.1611 0.4655 0.057 Uiso 1 1 calc R U
H9B H 0.3479 0.0245 0.4575 0.057 Uiso 1 1 calc R U
C14 C 0.5202(3) 0.2827(3) 0.67225(9) 0.0505(8) Uani 1 1 d . .
H14 H 0.4573 0.2193 0.6741 0.061 Uiso 1 1 calc R U
C1 C 0.0103(3) 0.3564(4) 0.62469(12) 0.0694(10) Uani 1 1 d . .
H1 H -0.0351 0.4380 0.6224 0.083 Uiso 1 1 calc R U
F2 F 0.8259(3) 0.5176(5) 0.74115(9) 0.1530(16) Uani 1 1 d . .
F3 F 0.6942(5) 0.4319(5) 0.77533(8) 0.194(2) Uani 1 1 d . .
C8 C 0.2138(3) -0.0074(3) 0.49838(9) 0.0516(8) Uani 1 1 d . .
H8A H 0.1608 -0.0440 0.4775 0.062 Uiso 1 1 calc R U
H8B H 0.2502 -0.0869 0.5123 0.062 Uiso 1 1 calc R U
C3 C 0.0756(3) 0.1602(4) 0.66377(10) 0.0614(9) Uani 1 1 d . .
H3 H 0.0752 0.1097 0.6882 0.074 Uiso 1 1 calc R U
C2 C 0.0080(3) 0.2797(4) 0.66020(11) 0.0659(10) Uani 1 1 d . .
H2 H -0.0395 0.3089 0.6819 0.079 Uiso 1 1 calc R U
F1 F 0.6754(5) 0.6244(4) 0.74907(12) 0.187(2) Uani 1 1 d . .
C19 C 0.7108(4) 0.4992(4) 0.74282(11) 0.0686(10) Uani 1 1 d . .

loop_
_atom_site_aniso_label
_atom_site_aniso_U_11
_atom_site_aniso_U_22
_atom_site_aniso_U_33
_atom_site_aniso_U_23
_atom_site_aniso_U_13
_atom_site_aniso_U_12
S1 0.0347(4) 0.0517(5) 0.0401(4) -0.0090(3) 0.0010(3) 0.0014(3)
N1 0.0308(12) 0.0455(13) 0.0398(12) -0.0012(10) -0.0017(9) -0.0027(10)
O1 0.0407(12) 0.128(2) 0.0566(14) -0.0349(15) 0.0114(11) -0.0221(14)
C10 0.0316(13) 0.0300(13) 0.0393(14) 0.0019(11) -0.0003(11) 0.0016(11)
C11 0.0340(14) 0.0433(15) 0.0393(15) -0.0046(12) 0.0029(12) -0.0015(12)
C5 0.0280(13) 0.0446(15) 0.0434(15) 0.0028(12) 0.0006(11) -0.0061(12)
C16 0.0435(16) 0.0586(19) 0.0458(17) -0.0087(15) -0.0063(13) 0.0006(15)
C13 0.0307(14) 0.0521(17) 0.0455(16) -0.0068(13) 0.0021(12) 0.0005(13)
C12 0.0348(14) 0.0524(17) 0.0419(15) -0.0075(13) 0.0027(13) -0.0034(13)
C17 0.0412(17) 0.079(2) 0.0542(18) -0.0152(17) 0.0012(14) -0.0188(17)
C4 0.0469(17) 0.0514(18) 0.0506(18) 0.0103(14) 0.0006(14) -0.0042(14)
C15 0.059(2) 0.068(2) 0.0391(16) 0.0031(15) -0.0001(14) -0.0069(17)
C7 0.0382(16) 0.066(2) 0.0489(17) -0.0018(15) -0.0086(13) -0.0097(15)
C6 0.0498(18) 0.0578(19) 0.0580(19) 0.0137(16) 0.0121(15) 0.0105(15)
C18 0.0400(16) 0.083(2) 0.0443(17) -0.0136(16) 0.0087(13) -0.0168(16)
C9 0.0459(16) 0.0553(18) 0.0406(15) -0.0068(14) -0.0079(13) 0.0046(14)
C14 0.0472(17) 0.0545(19) 0.0498(18) 0.0006(14) -0.0020(14) -0.0118(14)
C1 0.057(2) 0.073(2) 0.077(3) 0.002(2) 0.0153(19) 0.0174(19)
F2 0.098(2) 0.261(5) 0.101(2) -0.062(3) -0.0322(17) -0.048(3)
F3 0.314(6) 0.223(4) 0.0450(14) 0.008(2) -0.039(2) -0.167(4)
C8 0.0544(19) 0.0483(17) 0.0520(17) -0.0069(14) -0.0146(15) -0.0072(15)
C3 0.062(2) 0.079(2) 0.0437(18) 0.0127(17) 0.0034(15) -0.0127(19)
C2 0.053(2) 0.086(3) 0.058(2) -0.009(2) 0.0166(16) -0.0027(19)
F1 0.256(5) 0.148(3) 0.156(3) -0.105(3) -0.102(3) 0.077(3)
C19 0.072(2) 0.081(3) 0.053(2) -0.017(2) -0.0063(18) -0.009(2)

loop_
_atom_type_symbol
_atom_type_description
_atom_type_scat_dispersion_real
_atom_type_scat_dispersion_imag
_atom_type_scat_source
C C 0.0033 0.0016 'International Tables Vol C Tables 4.2.6.8 and 6.1.1.4'
H H 0.0000 0.0000 'International Tables Vol C Tables 4.2.6.8 and 6.1.1.4'
N N 0.0061 0.0033 'International Tables Vol C Tables 4.2.6.8 and 6.1.1.4'
O O 0.0106 0.0060 'International Tables Vol C Tables 4.2.6.8 and 6.1.1.4'
S S 0.1246 0.1234 'International Tables Vol C Tables 4.2.6.8 and 6.1.1.4'
F F 0.0171 0.0103 'International Tables Vol C Tables 4.2.6.8 and 6.1.1.4'

loop_
_geom_angle_atom_site_label_1
_geom_angle_atom_site_label_2
_geom_angle_atom_site_label_3
_geom_angle
C10 S1 C9 103.78(13)
C10 N1 C5 119.5(2)
C10 N1 C7 126.7(2)
C5 N1 C7 113.6(2)
N1 C10 C11 121.0(2)
N1 C10 S1 121.4(2)
C11 C10 S1 117.60(19)
C10 C11 C12 125.2(3)
C10 C11 H11 117.4
C12 C11 H11 117.4
C4 C5 C6 120.1(3)
C4 C5 N1 120.7(3)
C6 C5 N1 119.2(3)
C17 C16 C15 119.8(3)
C17 C16 C19 119.8(3)
C15 C16 C19 120.4(3)
C18 C13 C14 118.4(3)
C18 C13 C12 118.6(3)
C14 C13 C12 123.0(3)
O1 C12 C11 124.7(3)
O1 C12 C13 117.8(2)
C11 C12 C13 117.5(2)
C16 C17 C18 120.1(3)
C16 C17 H17 119.9
C18 C17 H17 119.9
C5 C4 C3 119.3(3)
C5 C4 H4 120.3
C3 C4 H4 120.3
C14 C15 C16 119.9(3)
C14 C15 H15 120.0
C16 C15 H15 120.0
N1 C7 C8 114.5(2)
N1 C7 H7A 108.6
C8 C7 H7A 108.6
N1 C7 H7B 108.6
C8 C7 H7B 108.6
H7A C7 H7B 107.6
C5 C6 C1 119.9(3)
C5 C6 H6 120.0
C1 C6 H6 120.0
C17 C18 C13 120.9(3)
C17 C18 H18 119.5
C13 C18 H18 119.5
C8 C9 S1 111.5(2)
C8 C9 H9A 109.3
S1 C9 H9A 109.3
C8 C9 H9B 109.3
S1 C9 H9B 109.3
H9A C9 H9B 108.0
C15 C14 C13 120.8(3)
C15 C14 H14 119.6
C13 C14 H14 119.6
C2 C1 C6 120.2(3)
C2 C1 H1 119.9
C6 C1 H1 119.9
C7 C8 C9 111.4(3)
C7 C8 H8A 109.4
C9 C8 H8A 109.4
C7 C8 H8B 109.4
C9 C8 H8B 109.4
H8A C8 H8B 108.0
C2 C3 C4 120.4(3)
C2 C3 H3 119.8
C4 C3 H3 119.8
C3 C2 C1 120.1(3)
C3 C2 H2 120.0
C1 C2 H2 120.0
F3 C19 F1 107.1(4)
F3 C19 F2 104.5(4)
F1 C19 F2 101.1(4)
F3 C19 C16 115.9(4)
F1 C19 C16 113.7(4)
F2 C19 C16 113.2(3)

loop_
_geom_bond_atom_site_label_1
_geom_bond_atom_site_label_2
_geom_bond_distance
S1 C10 1.748(3)
S1 C9 1.806(3)
N1 C10 1.359(3)
N1 C5 1.442(3)
N1 C7 1.474(4)
O1 C12 1.243(3)
C10 C11 1.392(4)
C11 C12 1.415(4)
C11 H11 0.9300
C5 C4 1.379(4)
C5 C6 1.378(4)
C16 C17 1.377(4)
C16 C15 1.382(5)
C16 C19 1.486(4)
C13 C18 1.388(4)
C13 C14 1.385(4)
C13 C12 1.507(4)
C17 C18 1.376(4)
C17 H17 0.9300
C4 C3 1.386(5)
C4 H4 0.9300
C15 C14 1.381(4)
C15 H15 0.9300
C7 C8 1.496(4)
C7 H7A 0.9700
C7 H7B 0.9700
C6 C1 1.379(5)
C6 H6 0.9300
C18 H18 0.9300
C9 C8 1.496(4)
C9 H9A 0.9700
C9 H9B 0.9700
C14 H14 0.9300
C1 C2 1.369(5)
C1 H1 0.9300
F2 C19 1.307(5)
F3 C19 1.253(5)
C8 H8A 0.9700
C8 H8B 0.9700
C3 C2 1.369(5)
C3 H3 0.9300
C2 H2 0.9300
F1 C19 1.269(5)
